data_7056801
loop_
_publ_author_name
'Singh, Navjot'
'Srivastav, Neha'
'Singh, Raghubir'
'Kaur, Varinder'
'Brendler, Erica'
'Wagler, J\"org'
'Kroke, Edwin'

_publ_section_title
;
 Fluorescent biogenic Schiff base compounds of dimethyltin
;
_journal_issue 3
_journal_name_full 'New Journal of Chemistry'
_journal_page_first 1655
_journal_paper_doi 10.1039/C7NJ03731G
_journal_volume 42
_journal_year 2018
_chemical_absolute_configuration ad
_chemical_formula_moiety 'C50 H74 N2 O12 Sn4'
_chemical_formula_sum 'C50 H74 N2 O12 Sn4'
_chemical_formula_weight 1369.87
_space_group_crystal_system monoclinic
_space_group_IT_number 4
_space_group_name_Hall 'P 2yb'
_space_group_name_H-M_alt 'P 1 21 1'
_symmetry_space_group_name_Hall 'P 2yb'
_symmetry_space_group_name_H-M 'P 1 21 1'
_atom_sites_solution_hydrogens mixed
_audit_creation_method SHELXL-2014/7
_audit_update_record
;
2017-11-29 deposited with the CCDC.
2017-12-13 downloaded from the CCDC.
;
_cell_angle_alpha 90
_cell_angle_beta 97.036(3)
_cell_angle_gamma 90
_cell_formula_units_Z 2
_cell_length_a 9.2377(3)
_cell_length_b 33.9062(9)
_cell_length_c 9.4263(3)
_cell_measurement_reflns_used 56174
_cell_measurement_temperature 200(2)
_cell_measurement_theta_max 28.52
_cell_measurement_theta_min 2.40
_cell_volume 2930.23(16)
_computing_cell_refinement 'STOE X-AREA'
_computing_data_collection 'STOE X-AREA'
_computing_data_reduction 'STOE X-RED'
_computing_molecular_graphics ORTEP32(Farrugia)
_computing_publication_material CIFTAB
_computing_structure_refinement 'SHELXL-2014/7 (Sheldrick, 2014)'
_computing_structure_solution 'SHELXS97(Sheldrick, 1997)'
_diffrn_ambient_temperature 200(2)
_diffrn_measured_fraction_theta_full 0.999
_diffrn_measured_fraction_theta_max 0.999
_diffrn_measurement_device_type 'Stoe IPDS-2T'
_diffrn_measurement_method 'omega scans'
_diffrn_radiation_type MoK\a
_diffrn_radiation_wavelength 0.71073
_diffrn_reflns_av_R_equivalents 0.0330
_diffrn_reflns_av_unetI/netI 0.0227
_diffrn_reflns_Laue_measured_fraction_full 0.999
_diffrn_reflns_Laue_measured_fraction_max 0.999
_diffrn_reflns_limit_h_max 11
_diffrn_reflns_limit_h_min -12
_diffrn_reflns_limit_k_max 44
_diffrn_reflns_limit_k_min -44
_diffrn_reflns_limit_l_max 12
_diffrn_reflns_limit_l_min -12
_diffrn_reflns_number 46882
_diffrn_reflns_point_group_measured_fraction_full 0.997
_diffrn_reflns_point_group_measured_fraction_max 0.997
_diffrn_reflns_theta_full 25.242
_diffrn_reflns_theta_max 27.999
_diffrn_reflns_theta_min 2.403
_exptl_absorpt_coefficient_mu 1.740
_exptl_absorpt_correction_T_max 0.7948
_exptl_absorpt_correction_T_min 0.6048
_exptl_absorpt_correction_type integration
_exptl_absorpt_process_details XShape
_exptl_crystal_colour yellow
_exptl_crystal_density_diffrn 1.553
_exptl_crystal_description piece
_exptl_crystal_F_000 1368
_exptl_crystal_preparation Fluorescent
_exptl_crystal_recrystallization_method 'Re-crystallisation from solvent: Methanol'
_exptl_crystal_size_max 0.350
_exptl_crystal_size_mid 0.300
_exptl_crystal_size_min 0.250
_refine_diff_density_max 0.712
_refine_diff_density_min -0.760
_refine_diff_density_rms 0.078
_refine_ls_abs_structure_details
;
 Flack x determined using 6057 quotients [(I+)-(I-)]/[(I+)+(I-)]
 (Parsons, Flack and Wagner, Acta Cryst. B69 (2013) 249-259).
;
_refine_ls_abs_structure_Flack -0.025(8)
_refine_ls_extinction_method none
_refine_ls_goodness_of_fit_ref 1.241
_refine_ls_hydrogen_treatment mixed
_refine_ls_matrix_type full
_refine_ls_number_parameters 627
_refine_ls_number_reflns 14112
_refine_ls_number_restraints 1
_refine_ls_restrained_S_all 1.241
_refine_ls_R_factor_all 0.0325
_refine_ls_R_factor_gt 0.0265
_refine_ls_shift/su_max 0.001
_refine_ls_shift/su_mean 0.000
_refine_ls_structure_factor_coef Fsqd
_refine_ls_weighting_details 'w=1/[\s^2^(Fo^2^)+(0.0130P)^2^+2.7688P] where P=(Fo^2^+2Fc^2^)/3'
_refine_ls_weighting_scheme calc
_refine_ls_wR_factor_gt 0.0579
_refine_ls_wR_factor_ref 0.0624
_reflns_Friedel_coverage 0.963
_reflns_Friedel_fraction_full 0.995
_reflns_Friedel_fraction_max 0.995
_reflns_number_gt 12977
_reflns_number_total 14112
_reflns_threshold_expression 'I > 2\s(I)'
_cod_data_source_file c7nj03731g2.cif
_cod_data_source_block varka_navmea2_01
_cod_depositor_comments 'Adding full bibliography for 7056801--7056803.cif.'
_cod_database_code 7056801
_shelx_shelxl_version_number 2014/7
_shelx_space_group_comment
;
The symmetry employed for this shelxl refinement is uniquely defined
by the following loop, which should always be used as a source of
symmetry information in preference to the above space-group names.
They are only intended as comments.
;
_shelx_estimated_absorpt_t_min 0.581
_shelx_estimated_absorpt_t_max 0.670

loop_
_space_group_symop_operation_xyz
'x, y, z'
'-x, y+1/2, -z'

loop_
_atom_site_label
_atom_site_type_symbol
_atom_site_fract_x
_atom_site_fract_y
_atom_site_fract_z
_atom_site_U_iso_or_equiv
_atom_site_adp_type
_atom_site_occupancy
_atom_site_site_symmetry_order
_atom_site_calc_flag
_atom_site_refinement_flags_posn
_atom_site_refinement_flags_adp
Sn1 Sn 0.44988(4) 0.25508(2) 0.84884(4) 0.03552(8) Uani 1 1 d . .
Sn2 Sn 0.21266(4) 0.30593(2) 0.61353(4) 0.03527(8) Uani 1 1 d . .
Sn3 Sn 0.16035(4) 0.20929(2) 0.55950(4) 0.03470(8) Uani 1 1 d . .
Sn4 Sn -0.08134(4) 0.25932(2) 0.32729(4) 0.03450(8) Uani 1 1 d . .
O1 O 0.3870(5) 0.31555(11) 0.7853(6) 0.0526(12) Uani 1 1 d . .
O2 O 0.2851(4) 0.25176(12) 0.6897(4) 0.0417(9) Uani 1 1 d . .
O3 O 0.0811(4) 0.26325(11) 0.4892(4) 0.0411(9) Uani 1 1 d . .
O4 O -0.0165(5) 0.19897(11) 0.3910(5) 0.0507(12) Uani 1 1 d . .
O5 O 0.1705(4) 0.39715(13) 0.5527(5) 0.0417(10) Uani 1 1 d . .
O6 O 0.2131(6) 0.47839(15) 0.9681(5) 0.0613(13) Uani 1 1 d . .
O7 O -0.0646(5) 0.32309(12) 0.3391(4) 0.0404(9) Uani 1 1 d . .
O8 O -0.2484(5) 0.32528(13) 0.1616(5) 0.0491(11) Uani 1 1 d . .
O9 O 0.2301(5) 0.11386(13) 0.5950(4) 0.0411(9) Uani 1 1 d . .
O10 O -0.1851(5) 0.02929(14) 0.5375(5) 0.0571(12) Uani 1 1 d . .
O11 O 0.4362(4) 0.19139(11) 0.8303(4) 0.0391(9) Uani 1 1 d . .
O12 O 0.6140(5) 0.18915(12) 1.0125(5) 0.0490(11) Uani 1 1 d . .
N1 N -0.0668(5) 0.40052(14) 0.3820(5) 0.0360(10) Uani 1 1 d . .
H1N H 0.022(9) 0.394(2) 0.418(9) 0.07(2) Uiso 1 1 d . .
N2 N 0.3890(5) 0.11386(13) 0.8342(5) 0.0341(9) Uani 1 1 d . .
H2N H 0.360(9) 0.120(2) 0.749(9) 0.06(2) Uiso 1 1 d . .
C1 C 0.6613(7) 0.2619(3) 0.7890(9) 0.0614(19) Uani 1 1 d . .
H1A H 0.7046 0.2359 0.7778 0.092 Uiso 1 1 d R U
H1B H 0.7221 0.2767 0.8632 0.092 Uiso 1 1 d R U
H1C H 0.6554 0.2763 0.6983 0.092 Uiso 1 1 d R U
C2 C 0.3853(9) 0.2622(3) 1.0542(8) 0.069(2) Uani 1 1 d . .
H2A H 0.3001 0.2796 1.0484 0.104 Uiso 1 1 d R U
H2B H 0.4656 0.2739 1.1181 0.104 Uiso 1 1 d R U
H2C H 0.3604 0.2364 1.0915 0.104 Uiso 1 1 d R U
C3 C 0.3311(8) 0.3231(2) 0.4466(9) 0.0511(16) Uani 1 1 d . .
H3A H 0.3870 0.3470 0.4744 0.077 Uiso 1 1 d R U
H3B H 0.2634 0.3284 0.3603 0.077 Uiso 1 1 d R U
H3C H 0.3981 0.3019 0.4273 0.077 Uiso 1 1 d R U
C4 C 0.0413(8) 0.3263(2) 0.7235(8) 0.0531(16) Uani 1 1 d . .
H4A H 0.0128 0.3055 0.7865 0.080 Uiso 1 1 d R U
H4B H -0.0426 0.3335 0.6543 0.080 Uiso 1 1 d R U
H4C H 0.0741 0.3495 0.7807 0.080 Uiso 1 1 d R U
C5 C 0.3313(8) 0.1931(2) 0.4418(8) 0.0509(16) Uani 1 1 d . .
H5A H 0.2963 0.1730 0.3709 0.076 Uiso 1 1 d R U
H5B H 0.4126 0.1824 0.5069 0.076 Uiso 1 1 d R U
H5C H 0.3643 0.2163 0.3930 0.076 Uiso 1 1 d R U
C6 C 0.0529(8) 0.1863(2) 0.7272(8) 0.0519(16) Uani 1 1 d . .
H6A H -0.0056 0.2071 0.7646 0.078 Uiso 1 1 d R U
H6B H 0.1255 0.1766 0.8039 0.078 Uiso 1 1 d R U
H6C H -0.0109 0.1645 0.6909 0.078 Uiso 1 1 d R U
C7 C -0.0188(9) 0.2517(3) 0.1209(7) 0.0612(19) Uani 1 1 d . .
H7A H -0.0115 0.2775 0.0756 0.092 Uiso 1 1 d R U
H7B H -0.0919 0.2356 0.0630 0.092 Uiso 1 1 d R U
H7C H 0.0760 0.2384 0.1283 0.092 Uiso 1 1 d R U
C8 C -0.2926(7) 0.2522(3) 0.3875(8) 0.066(2) Uani 1 1 d . .
H8A H -0.2861 0.2383 0.4791 0.099 Uiso 1 1 d R U
H8B H -0.3528 0.2370 0.3142 0.099 Uiso 1 1 d R U
H8C H -0.3369 0.2782 0.3972 0.099 Uiso 1 1 d R U
C9 C 0.4554(12) 0.3501(3) 0.8374(13) 0.104(4) Uani 1 1 d . .
H9A H 0.5571 0.3444 0.8742 0.156 Uiso 1 1 d R U
H9B H 0.4048 0.3606 0.9146 0.156 Uiso 1 1 d R U
H9C H 0.4525 0.3695 0.7602 0.156 Uiso 1 1 d R U
C10 C -0.0741(11) 0.1636(2) 0.3307(10) 0.079(3) Uani 1 1 d . .
H10A H 0.0052 0.1472 0.3034 0.119 Uiso 1 1 d R U
H10B H -0.1431 0.1695 0.2458 0.119 Uiso 1 1 d R U
H10C H -0.1248 0.1495 0.4008 0.119 Uiso 1 1 d R U
C11 C 0.1166(6) 0.42346(16) 0.6292(6) 0.0342(10) Uani 1 1 d . .
C12 C 0.1983(6) 0.43705(17) 0.7579(6) 0.0396(12) Uani 1 1 d . .
H12 H 0.2935 0.4269 0.7854 0.048 Uiso 1 1 calc R U
C13 C 0.1420(7) 0.46442(18) 0.8428(6) 0.0429(12) Uani 1 1 d . .
C14 C 0.0020(7) 0.48050(18) 0.8044(7) 0.0462(14) Uani 1 1 d . .
H14 H -0.0354 0.4997 0.8635 0.055 Uiso 1 1 calc R U
C15 C -0.0784(6) 0.46834(16) 0.6829(6) 0.0389(11) Uani 1 1 d . .
H15 H -0.1725 0.4794 0.6576 0.047 Uiso 1 1 calc R U
C16 C -0.0270(6) 0.43966(15) 0.5922(6) 0.0329(10) Uani 1 1 d . .
C17 C -0.1164(5) 0.42677(14) 0.4661(5) 0.0312(10) Uani 1 1 d . .
C18 C -0.2675(5) 0.44249(15) 0.4340(6) 0.0328(10) Uani 1 1 d . .
C19 C -0.3822(7) 0.4211(2) 0.4786(8) 0.0542(16) Uani 1 1 d . .
H19 H -0.3651 0.3960 0.5217 0.065 Uiso 1 1 calc R U
C20 C -0.5209(7) 0.4368(3) 0.4598(10) 0.073(2) Uani 1 1 d . .
H20 H -0.5993 0.4222 0.4904 0.088 Uiso 1 1 calc R U
C21 C -0.5475(8) 0.4728(3) 0.3978(9) 0.073(3) Uani 1 1 d . .
H21 H -0.6436 0.4834 0.3861 0.088 Uiso 1 1 calc R U
C22 C -0.4334(8) 0.4940(2) 0.3522(8) 0.065(2) Uani 1 1 d . .
H22 H -0.4516 0.5191 0.3084 0.077 Uiso 1 1 calc R U
C23 C -0.2933(7) 0.47891(18) 0.3701(7) 0.0460(13) Uani 1 1 d . .
H23 H -0.2154 0.4935 0.3387 0.055 Uiso 1 1 calc R U
C24 C 0.3547(8) 0.4624(3) 1.0128(9) 0.075(2) Uani 1 1 d . .
H24A H 0.3463 0.4341 1.0304 0.112 Uiso 1 1 calc R U
H24B H 0.3971 0.4755 1.1008 0.112 Uiso 1 1 calc R U
H24C H 0.4176 0.4666 0.9377 0.112 Uiso 1 1 calc R U
C25 C -0.1427(6) 0.38640(15) 0.2464(6) 0.0331(11) Uani 1 1 d . .
H25 H -0.2432 0.3979 0.2340 0.040 Uiso 1 1 calc R U
C26 C -0.1563(6) 0.34110(17) 0.2476(6) 0.0358(11) Uani 1 1 d . .
C27 C -0.0618(6) 0.40088(16) 0.1213(6) 0.0383(11) Uani 1 1 d . .
H27 H -0.0421 0.4296 0.1370 0.046 Uiso 1 1 calc R U
C28 C 0.0865(7) 0.3805(2) 0.1216(8) 0.0533(15) Uani 1 1 d . .
H28A H 0.0720 0.3521 0.1097 0.080 Uiso 1 1 calc R U
H28B H 0.1469 0.3858 0.2126 0.080 Uiso 1 1 calc R U
H28C H 0.1355 0.3908 0.0428 0.080 Uiso 1 1 calc R U
C29 C -0.1538(7) 0.39689(18) -0.0234(6) 0.0454(13) Uani 1 1 d . .
H29A H -0.1843 0.3690 -0.0373 0.054 Uiso 1 1 calc R U
H29B H -0.0928 0.4037 -0.0993 0.054 Uiso 1 1 calc R U
C30 C -0.2893(7) 0.4229(2) -0.0405(7) 0.0554(16) Uani 1 1 d . .
H30A H -0.3573 0.4138 0.0245 0.083 Uiso 1 1 calc R U
H30B H -0.3364 0.4214 -0.1393 0.083 Uiso 1 1 calc R U
H30C H -0.2612 0.4503 -0.0176 0.083 Uiso 1 1 calc R U
C31 C 0.1483(6) 0.08763(16) 0.6466(6) 0.0335(10) Uani 1 1 d . .
C32 C 0.0259(6) 0.07184(16) 0.5590(6) 0.0382(11) Uani 1 1 d . .
H32 H 0.0064 0.0799 0.4620 0.046 Uiso 1 1 calc R U
C33 C -0.0644(6) 0.04509(17) 0.6131(6) 0.0409(12) Uani 1 1 d . .
C34 C -0.0368(7) 0.03185(18) 0.7554(7) 0.0442(13) Uani 1 1 d . .
H34 H -0.0990 0.0129 0.7910 0.053 Uiso 1 1 calc R U
C35 C 0.0801(6) 0.04645(16) 0.8413(6) 0.0372(11) Uani 1 1 d . .
H35 H 0.0973 0.0377 0.9377 0.045 Uiso 1 1 calc R U
C36 C 0.1768(5) 0.07415(15) 0.7918(5) 0.0313(10) Uani 1 1 d . .
C37 C 0.3000(5) 0.08864(14) 0.8840(5) 0.0305(9) Uani 1 1 d . .
C38 C 0.3240(6) 0.07598(15) 1.0360(5) 0.0325(10) Uani 1 1 d . .
C39 C 0.3774(7) 0.03910(17) 1.0740(7) 0.0440(13) Uani 1 1 d . .
H39 H 0.4034 0.0216 1.0027 0.053 Uiso 1 1 calc R U
C40 C 0.3933(8) 0.0274(2) 1.2162(7) 0.0552(16) Uani 1 1 d . .
H40 H 0.4321 0.0021 1.2422 0.066 Uiso 1 1 calc R U
C41 C 0.3533(9) 0.0523(2) 1.3190(7) 0.062(2) Uani 1 1 d . .
H41 H 0.3628 0.0441 1.4161 0.074 Uiso 1 1 calc R U
C42 C 0.2998(10) 0.0889(2) 1.2814(7) 0.065(2) Uani 1 1 d . .
H42 H 0.2729 0.1061 1.3532 0.078 Uiso 1 1 calc R U
C43 C 0.2842(8) 0.10111(19) 1.1409(6) 0.0509(15) Uani 1 1 d . .
H43 H 0.2466 0.1266 1.1161 0.061 Uiso 1 1 calc R U
C44 C -0.2253(7) 0.0433(2) 0.3955(7) 0.0590(18) Uani 1 1 d . .
H44A H -0.2383 0.0720 0.3972 0.089 Uiso 1 1 calc R U
H44B H -0.3169 0.0308 0.3552 0.089 Uiso 1 1 calc R U
H44C H -0.1484 0.0367 0.3365 0.089 Uiso 1 1 calc R U
C45 C 0.5261(6) 0.12778(15) 0.9113(6) 0.0321(10) Uani 1 1 d . .
H45 H 0.5357 0.1167 1.0103 0.038 Uiso 1 1 calc R U
C46 C 0.5277(6) 0.17289(17) 0.9222(6) 0.0344(11) Uani 1 1 d . .
C47 C 0.6557(6) 0.11215(16) 0.8355(6) 0.0391(11) Uani 1 1 d . .
H47 H 0.6396 0.0832 0.8207 0.047 Uiso 1 1 calc R U
C48 C 0.6571(7) 0.1304(2) 0.6872(7) 0.0548(16) Uani 1 1 d . .
H48A H 0.6758 0.1588 0.6969 0.082 Uiso 1 1 calc R U
H48B H 0.5624 0.1261 0.6302 0.082 Uiso 1 1 calc R U
H48C H 0.7340 0.1181 0.6395 0.082 Uiso 1 1 calc R U
C49 C 0.8023(6) 0.11683(19) 0.9275(8) 0.0490(15) Uani 1 1 d . .
H49A H 0.8810 0.1100 0.8694 0.059 Uiso 1 1 calc R U
H49B H 0.8151 0.1448 0.9558 0.059 Uiso 1 1 calc R U
C50 C 0.8183(8) 0.0916(2) 1.0608(8) 0.0569(17) Uani 1 1 d . .
H50A H 0.7496 0.1006 1.1253 0.085 Uiso 1 1 calc R U
H50B H 0.9182 0.0937 1.1090 0.085 Uiso 1 1 calc R U
H50C H 0.7974 0.0640 1.0345 0.085 Uiso 1 1 calc R U

loop_
_atom_site_aniso_label
_atom_site_aniso_U_11
_atom_site_aniso_U_22
_atom_site_aniso_U_33
_atom_site_aniso_U_23
_atom_site_aniso_U_13
_atom_site_aniso_U_12
Sn1 0.03206(18) 0.03382(18) 0.03790(19) -0.00319(16) -0.00694(14) -0.00004(16)
Sn2 0.03419(17) 0.02835(17) 0.04068(19) -0.00290(16) -0.00587(15) 0.00057(15)
Sn3 0.03524(18) 0.02818(17) 0.03833(18) 0.00054(16) -0.00489(15) -0.00298(15)
Sn4 0.03264(18) 0.03426(18) 0.03428(19) 0.00005(16) -0.00516(13) -0.00280(16)
O1 0.055(3) 0.025(2) 0.068(3) -0.0081(18) -0.030(2) -0.0001(17)
O2 0.044(2) 0.028(2) 0.047(2) -0.0012(17) -0.0184(17) -0.0005(17)
O3 0.041(2) 0.027(2) 0.049(2) -0.0001(17) -0.0186(17) 0.0003(16)
O4 0.058(3) 0.028(2) 0.057(3) -0.0023(18) -0.027(2) -0.0082(18)
O5 0.0308(19) 0.051(2) 0.041(2) -0.0121(18) -0.0029(16) 0.0083(17)
O6 0.064(3) 0.067(3) 0.049(3) -0.023(2) -0.006(2) -0.009(2)
O7 0.043(2) 0.033(2) 0.043(2) 0.0002(16) -0.0064(18) 0.0032(16)
O8 0.050(3) 0.041(2) 0.051(3) -0.0011(19) -0.016(2) -0.0101(19)
O9 0.043(2) 0.052(2) 0.0267(18) 0.0081(16) -0.0003(16) -0.0192(19)
O10 0.043(2) 0.066(3) 0.058(3) 0.003(2) -0.010(2) -0.024(2)
O11 0.042(2) 0.0285(19) 0.043(2) 0.0009(15) -0.0098(18) 0.0000(15)
O12 0.050(3) 0.039(2) 0.052(3) -0.0099(19) -0.018(2) -0.0013(18)
N1 0.031(2) 0.040(2) 0.036(2) -0.0064(18) -0.0023(18) 0.0071(18)
N2 0.035(2) 0.036(2) 0.030(2) 0.0047(17) -0.0030(18) -0.0084(18)
C1 0.038(3) 0.067(5) 0.082(5) 0.010(4) 0.015(3) -0.007(3)
C2 0.073(5) 0.090(6) 0.046(4) -0.010(4) 0.016(3) 0.017(5)
C3 0.046(4) 0.043(3) 0.066(4) 0.000(3) 0.014(3) 0.006(3)
C4 0.050(4) 0.054(4) 0.056(4) -0.005(3) 0.010(3) 0.005(3)
C5 0.052(4) 0.047(4) 0.057(4) 0.001(3) 0.019(3) -0.001(3)
C6 0.049(4) 0.060(4) 0.048(4) 0.008(3) 0.015(3) -0.009(3)
C7 0.076(5) 0.070(5) 0.040(3) -0.003(3) 0.014(3) 0.007(4)
C8 0.039(3) 0.090(6) 0.070(5) 0.014(5) 0.015(3) -0.008(4)
C9 0.097(7) 0.046(4) 0.146(10) -0.014(5) -0.076(7) 0.001(4)
C10 0.100(7) 0.036(4) 0.088(6) -0.001(4) -0.044(5) -0.011(4)
C11 0.032(2) 0.035(3) 0.035(3) -0.005(2) 0.005(2) -0.002(2)
C12 0.034(3) 0.042(3) 0.042(3) -0.005(2) -0.002(2) -0.002(2)
C13 0.049(3) 0.043(3) 0.036(3) -0.010(2) 0.000(2) -0.008(2)
C14 0.050(3) 0.044(3) 0.045(3) -0.014(3) 0.007(3) 0.002(3)
C15 0.038(3) 0.036(3) 0.044(3) -0.008(2) 0.008(2) 0.004(2)
C16 0.033(2) 0.032(2) 0.033(2) -0.0017(19) 0.005(2) 0.0011(19)
C17 0.029(2) 0.029(2) 0.036(2) 0.0008(19) 0.0036(19) 0.0020(18)
C18 0.028(2) 0.033(2) 0.037(3) -0.006(2) 0.0029(19) 0.0011(19)
C19 0.036(3) 0.058(4) 0.070(4) 0.000(3) 0.014(3) -0.004(3)
C20 0.031(3) 0.106(7) 0.085(6) -0.026(5) 0.016(3) -0.003(4)
C21 0.039(4) 0.105(7) 0.071(5) -0.045(5) -0.012(3) 0.028(4)
C22 0.067(5) 0.056(4) 0.061(4) -0.021(3) -0.030(4) 0.031(3)
C23 0.046(3) 0.041(3) 0.048(3) -0.007(2) -0.008(3) 0.005(2)
C24 0.052(4) 0.105(7) 0.061(5) -0.019(4) -0.019(4) -0.018(4)
C25 0.031(2) 0.032(3) 0.035(3) -0.003(2) -0.004(2) 0.0051(19)
C26 0.037(3) 0.036(3) 0.033(3) 0.001(2) -0.001(2) 0.001(2)
C27 0.041(3) 0.034(3) 0.040(3) 0.001(2) 0.001(2) 0.002(2)
C28 0.042(3) 0.066(4) 0.053(4) 0.009(3) 0.010(3) 0.008(3)
C29 0.057(4) 0.039(3) 0.038(3) 0.003(2) -0.002(3) -0.001(3)
C30 0.054(4) 0.056(4) 0.052(4) 0.009(3) -0.011(3) 0.001(3)
C31 0.033(2) 0.035(3) 0.032(2) -0.0019(19) 0.004(2) -0.006(2)
C32 0.039(3) 0.043(3) 0.032(3) 0.002(2) 0.000(2) -0.007(2)
C33 0.032(3) 0.042(3) 0.047(3) -0.004(2) -0.003(2) -0.008(2)
C34 0.038(3) 0.044(3) 0.050(3) 0.007(3) 0.004(3) -0.014(2)
C35 0.037(3) 0.039(3) 0.037(3) 0.005(2) 0.006(2) -0.006(2)
C36 0.031(2) 0.031(2) 0.032(2) -0.0004(19) 0.0044(19) -0.0044(19)
C37 0.035(2) 0.029(2) 0.029(2) 0.0021(18) 0.0066(19) 0.0006(18)
C38 0.033(2) 0.036(3) 0.028(2) 0.0007(19) 0.0020(19) -0.0034(19)
C39 0.050(3) 0.038(3) 0.042(3) 0.006(2) -0.001(3) 0.001(2)
C40 0.060(4) 0.051(4) 0.050(4) 0.019(3) -0.011(3) -0.007(3)
C41 0.080(5) 0.071(5) 0.032(3) 0.014(3) -0.003(3) -0.030(4)
C42 0.090(6) 0.074(5) 0.032(3) -0.008(3) 0.017(3) -0.017(4)
C43 0.075(4) 0.044(3) 0.036(3) -0.003(2) 0.014(3) -0.001(3)
C44 0.046(3) 0.074(5) 0.053(4) -0.009(3) -0.010(3) -0.013(3)
C45 0.032(2) 0.032(2) 0.031(2) 0.0015(19) -0.001(2) -0.0044(19)
C46 0.029(2) 0.038(3) 0.035(3) 0.003(2) -0.003(2) 0.002(2)
C47 0.039(3) 0.034(3) 0.044(3) -0.001(2) 0.001(2) 0.003(2)
C48 0.049(4) 0.073(5) 0.045(3) 0.008(3) 0.011(3) 0.010(3)
C49 0.037(3) 0.043(3) 0.065(4) -0.002(3) 0.000(3) 0.000(2)
C50 0.050(4) 0.059(4) 0.057(4) -0.003(3) -0.014(3) 0.009(3)

loop_
_atom_type_symbol
_atom_type_description
_atom_type_scat_dispersion_real
_atom_type_scat_dispersion_imag
_atom_type_scat_source
C C 0.0033 0.0016 'International Tables Vol C Tables 4.2.6.8 and 6.1.1.4'
H H 0.0000 0.0000 'International Tables Vol C Tables 4.2.6.8 and 6.1.1.4'
N N 0.0061 0.0033 'International Tables Vol C Tables 4.2.6.8 and 6.1.1.4'
O O 0.0106 0.0060 'International Tables Vol C Tables 4.2.6.8 and 6.1.1.4'
Sn Sn -0.6537 1.4246 'International Tables Vol C Tables 4.2.6.8 and 6.1.1.4'

loop_
_geom_angle_atom_site_label_1
_geom_angle_atom_site_label_2
_geom_angle_atom_site_label_3
_geom_angle
O2 Sn1 C2 114.8(3)
O2 Sn1 C1 116.6(3)
C2 Sn1 C1 127.4(3)
O2 Sn1 O11 81.51(15)
C2 Sn1 O11 99.6(3)
C1 Sn1 O11 97.7(3)
O2 Sn1 O1 72.35(16)
C2 Sn1 O1 92.8(3)
C1 Sn1 O1 92.7(3)
O11 Sn1 O1 153.82(15)
O2 Sn2 C3 109.3(2)
O2 Sn2 C4 110.7(2)
C3 Sn2 C4 140.0(3)
O2 Sn2 O3 74.11(14)
C3 Sn2 O3 95.1(2)
C4 Sn2 O3 94.6(2)
O2 Sn2 O1 72.09(14)
C3 Sn2 O1 96.3(3)
C4 Sn2 O1 96.7(3)
O3 Sn2 O1 146.20(14)
O3 Sn3 C5 108.8(2)
O3 Sn3 C6 112.9(2)
C5 Sn3 C6 138.3(3)
O3 Sn3 O2 74.36(14)
C5 Sn3 O2 95.3(2)
C6 Sn3 O2 95.1(2)
O3 Sn3 O4 72.50(15)
C5 Sn3 O4 96.8(3)
C6 Sn3 O4 96.2(2)
O2 Sn3 O4 146.82(15)
O3 Sn4 C8 115.6(3)
O3 Sn4 C7 116.4(3)
C8 Sn4 C7 126.8(3)
O3 Sn4 O7 81.54(15)
C8 Sn4 O7 99.3(3)
C7 Sn4 O7 98.2(3)
O3 Sn4 O4 72.59(15)
C8 Sn4 O4 92.9(3)
C7 Sn4 O4 92.4(3)
O7 Sn4 O4 154.11(16)
C9 O1 Sn2 131.0(5)
C9 O1 Sn1 126.6(5)
Sn2 O1 Sn1 102.20(15)
Sn1 O2 Sn2 113.34(18)
Sn1 O2 Sn3 140.8(2)
Sn2 O2 Sn3 105.80(16)
Sn4 O3 Sn3 112.97(18)
Sn4 O3 Sn2 141.32(19)
Sn3 O3 Sn2 105.63(16)
C10 O4 Sn3 130.6(4)
C10 O4 Sn4 127.5(4)
Sn3 O4 Sn4 101.90(15)
C13 O6 C24 116.7(5)
C26 O7 Sn4 113.7(4)
C33 O10 C44 117.7(5)
C46 O11 Sn1 113.7(3)
C17 N1 C25 125.8(4)
C17 N1 H1N 109(5)
C25 N1 H1N 125(5)
C37 N2 C45 125.2(4)
C37 N2 H2N 111(6)
C45 N2 H2N 124(6)
Sn1 C1 H1A 109.5
Sn1 C1 H1B 109.5
H1A C1 H1B 109.5
Sn1 C1 H1C 109.5
H1A C1 H1C 109.5
H1B C1 H1C 109.5
Sn1 C2 H2A 109.5
Sn1 C2 H2B 109.4
H2A C2 H2B 109.5
Sn1 C2 H2C 109.5
H2A C2 H2C 109.5
H2B C2 H2C 109.5
Sn2 C3 H3A 109.5
Sn2 C3 H3B 109.5
H3A C3 H3B 109.5
Sn2 C3 H3C 109.5
H3A C3 H3C 109.5
H3B C3 H3C 109.5
Sn2 C4 H4A 109.5
Sn2 C4 H4B 109.5
H4A C4 H4B 109.5
Sn2 C4 H4C 109.5
H4A C4 H4C 109.5
H4B C4 H4C 109.5
Sn3 C5 H5A 109.5
Sn3 C5 H5B 109.5
H5A C5 H5B 109.5
Sn3 C5 H5C 109.5
H5A C5 H5C 109.5
H5B C5 H5C 109.5
Sn3 C6 H6A 109.5
Sn3 C6 H6B 109.5
H6A C6 H6B 109.5
Sn3 C6 H6C 109.5
H6A C6 H6C 109.5
H6B C6 H6C 109.5
Sn4 C7 H7A 109.5
Sn4 C7 H7B 109.5
H7A C7 H7B 109.5
Sn4 C7 H7C 109.5
H7A C7 H7C 109.5
H7B C7 H7C 109.5
Sn4 C8 H8A 109.4
Sn4 C8 H8B 109.5
H8A C8 H8B 109.5
Sn4 C8 H8C 109.5
H8A C8 H8C 109.5
H8B C8 H8C 109.5
O1 C9 H9A 109.5
O1 C9 H9B 109.4
H9A C9 H9B 109.5
O1 C9 H9C 109.5
H9A C9 H9C 109.5
H9B C9 H9C 109.5
O4 C10 H10A 109.5
O4 C10 H10B 109.5
H10A C10 H10B 109.5
O4 C10 H10C 109.5
H10A C10 H10C 109.5
H10B C10 H10C 109.5
O5 C11 C12 120.1(5)
O5 C11 C16 122.5(5)
C12 C11 C16 117.4(5)
C13 C12 C11 121.2(5)
C13 C12 H12 119.4
C11 C12 H12 119.4
O6 C13 C12 124.3(6)
O6 C13 C14 114.7(5)
C12 C13 C14 121.0(5)
C15 C14 C13 119.4(5)
C15 C14 H14 120.3
C13 C14 H14 120.3
C14 C15 C16 122.1(5)
C14 C15 H15 118.9
C16 C15 H15 118.9
C15 C16 C17 120.7(5)
C15 C16 C11 118.9(5)
C17 C16 C11 120.4(4)
N1 C17 C16 120.0(4)
N1 C17 C18 120.5(5)
C16 C17 C18 119.4(4)
C23 C18 C19 120.0(5)
C23 C18 C17 121.1(5)
C19 C18 C17 118.8(5)
C20 C19 C18 119.4(7)
C20 C19 H19 120.3
C18 C19 H19 120.3
C21 C20 C19 121.1(7)
C21 C20 H20 119.5
C19 C20 H20 119.5
C20 C21 C22 119.5(6)
C20 C21 H21 120.2
C22 C21 H21 120.2
C23 C22 C21 120.4(7)
C23 C22 H22 119.8
C21 C22 H22 119.8
C18 C23 C22 119.6(7)
C18 C23 H23 120.2
C22 C23 H23 120.2
O6 C24 H24A 109.5
O6 C24 H24B 109.5
H24A C24 H24B 109.5
O6 C24 H24C 109.5
H24A C24 H24C 109.5
H24B C24 H24C 109.5
N1 C25 C26 110.5(4)
N1 C25 C27 109.7(4)
C26 C25 C27 111.6(4)
N1 C25 H25 108.3
C26 C25 H25 108.3
C27 C25 H25 108.3
O8 C26 O7 125.7(5)
O8 C26 C25 118.8(5)
O7 C26 C25 115.5(5)
C29 C27 C28 111.3(5)
C29 C27 C25 112.6(5)
C28 C27 C25 111.7(5)
C29 C27 H27 107.0
C28 C27 H27 107.0
C25 C27 H27 107.0
C27 C28 H28A 109.5
C27 C28 H28B 109.5
H28A C28 H28B 109.5
C27 C28 H28C 109.5
H28A C28 H28C 109.5
H28B C28 H28C 109.5
C27 C29 C30 113.9(5)
C27 C29 H29A 108.8
C30 C29 H29A 108.8
C27 C29 H29B 108.8
C30 C29 H29B 108.8
H29A C29 H29B 107.7
C29 C30 H30A 109.5
C29 C30 H30B 109.5
H30A C30 H30B 109.5
C29 C30 H30C 109.5
H30A C30 H30C 109.5
H30B C30 H30C 109.5
O9 C31 C32 119.9(5)
O9 C31 C36 121.8(5)
C32 C31 C36 118.3(5)
C33 C32 C31 120.6(5)
C33 C32 H32 119.7
C31 C32 H32 119.7
O10 C33 C32 124.3(5)
O10 C33 C34 114.6(5)
C32 C33 C34 121.2(5)
C35 C34 C33 119.3(5)
C35 C34 H34 120.4
C33 C34 H34 120.4
C34 C35 C36 122.1(5)
C34 C35 H35 118.9
C36 C35 H35 118.9
C35 C36 C37 121.0(5)
C35 C36 C31 118.4(5)
C37 C36 C31 120.6(4)
N2 C37 C36 119.5(4)
N2 C37 C38 120.5(5)
C36 C37 C38 120.0(4)
C39 C38 C43 119.3(5)
C39 C38 C37 121.3(5)
C43 C38 C37 119.2(5)
C38 C39 C40 120.2(6)
C38 C39 H39 119.9
C40 C39 H39 119.9
C41 C40 C39 120.2(6)
C41 C40 H40 119.9
C39 C40 H40 119.9
C42 C41 C40 119.7(6)
C42 C41 H41 120.1
C40 C41 H41 120.1
C41 C42 C43 121.0(7)
C41 C42 H42 119.5
C43 C42 H42 119.5
C42 C43 C38 119.6(6)
C42 C43 H43 120.2
C38 C43 H43 120.2
O10 C44 H44A 109.5
O10 C44 H44B 109.5
H44A C44 H44B 109.5
O10 C44 H44C 109.5
H44A C44 H44C 109.5
H44B C44 H44C 109.5
N2 C45 C46 110.9(4)
N2 C45 C47 109.3(4)
C46 C45 C47 111.6(4)
N2 C45 H45 108.3
C46 C45 H45 108.3
C47 C45 H45 108.3
O12 C46 O11 124.3(5)
O12 C46 C45 119.7(5)
O11 C46 C45 116.0(5)
C49 C47 C48 111.8(5)
C49 C47 C45 112.5(5)
C48 C47 C45 111.9(5)
C49 C47 H47 106.7
C48 C47 H47 106.7
C45 C47 H47 106.7
C47 C48 H48A 109.5
C47 C48 H48B 109.5
H48A C48 H48B 109.5
C47 C48 H48C 109.5
H48A C48 H48C 109.5
H48B C48 H48C 109.5
C50 C49 C47 113.8(5)
C50 C49 H49A 108.8
C47 C49 H49A 108.8
C50 C49 H49B 108.8
C47 C49 H49B 108.8
H49A C49 H49B 107.7
C49 C50 H50A 109.5
C49 C50 H50B 109.5
H50A C50 H50B 109.5
C49 C50 H50C 109.5
H50A C50 H50C 109.5
H50B C50 H50C 109.5

loop_
_geom_bond_atom_site_label_1
_geom_bond_atom_site_label_2
_geom_bond_distance
Sn1 O2 2.005(4)
Sn1 C2 2.108(7)
Sn1 C1 2.111(6)
Sn1 O11 2.169(4)
Sn1 O1 2.194(4)
Sn2 O2 2.054(4)
Sn2 C3 2.106(7)
Sn2 C4 2.112(7)
Sn2 O3 2.144(4)
Sn2 O1 2.164(4)
Sn3 O3 2.050(4)
Sn3 C5 2.111(7)
Sn3 C6 2.116(6)
Sn3 O2 2.136(4)
Sn3 O4 2.163(4)
Sn4 O3 2.009(4)
Sn4 C8 2.112(6)
Sn4 C7 2.112(6)
Sn4 O7 2.170(4)
Sn4 O4 2.195(4)
O1 C9 1.390(9)
O4 C10 1.403(8)
O5 C11 1.286(6)
O6 C13 1.365(7)
O6 C24 1.430(9)
O7 C26 1.287(7)
O8 C26 1.224(7)
O9 C31 1.300(6)
O10 C33 1.358(6)
O10 C44 1.426(8)
O11 C46 1.296(6)
O12 C46 1.224(7)
N1 C17 1.312(7)
N1 C25 1.461(7)
N1 H1N 0.88(9)
N2 C37 1.312(6)
N2 C45 1.460(6)
N2 H2N 0.84(8)
C1 H1A 0.9800
C1 H1B 0.9800
C1 H1C 0.9800
C2 H2A 0.9800
C2 H2B 0.9800
C2 H2C 0.9800
C3 H3A 0.9800
C3 H3B 0.9800
C3 H3C 0.9800
C4 H4A 0.9800
C4 H4B 0.9800
C4 H4C 0.9800
C5 H5A 0.9800
C5 H5B 0.9800
C5 H5C 0.9800
C6 H6A 0.9800
C6 H6B 0.9800
C6 H6C 0.9800
C7 H7A 0.9800
C7 H7B 0.9800
C7 H7C 0.9800
C8 H8A 0.9800
C8 H8B 0.9800
C8 H8C 0.9800
C9 H9A 0.9800
C9 H9B 0.9800
C9 H9C 0.9800
C10 H10A 0.9800
C10 H10B 0.9800
C10 H10C 0.9800
C11 C12 1.425(7)
C11 C16 1.439(7)
C12 C13 1.369(8)
C12 H12 0.9500
C13 C14 1.409(9)
C14 C15 1.351(8)
C14 H14 0.9500
C15 C16 1.415(7)
C15 H15 0.9500
C16 C17 1.430(7)
C17 C18 1.490(7)
C18 C23 1.382(8)
C18 C19 1.391(8)
C19 C20 1.378(9)
C19 H19 0.9500
C20 C21 1.364(13)
C20 H20 0.9500
C21 C22 1.387(12)
C21 H21 0.9500
C22 C23 1.383(9)
C22 H22 0.9500
C23 H23 0.9500
C24 H24A 0.9800
C24 H24B 0.9800
C24 H24C 0.9800
C25 C26 1.541(7)
C25 C27 1.552(8)
C25 H25 1.0000
C27 C29 1.522(8)
C27 C28 1.534(8)
C27 H27 1.0000
C28 H28A 0.9800
C28 H28B 0.9800
C28 H28C 0.9800
C29 C30 1.524(9)
C29 H29A 0.9900
C29 H29B 0.9900
C30 H30A 0.9800
C30 H30B 0.9800
C30 H30C 0.9800
C31 C32 1.420(7)
C31 C36 1.437(7)
C32 C33 1.372(8)
C32 H32 0.9500
C33 C34 1.407(9)
C34 C35 1.361(8)
C34 H34 0.9500
C35 C36 1.414(7)
C35 H35 0.9500
C36 C37 1.432(7)
C37 C38 1.486(7)
C38 C39 1.375(7)
C38 C43 1.388(8)
C39 C40 1.388(8)
C39 H39 0.9500
C40 C41 1.368(11)
C40 H40 0.9500
C41 C42 1.366(11)
C41 H41 0.9500
C42 C43 1.379(9)
C42 H42 0.9500
C43 H43 0.9500
C44 H44A 0.9800
C44 H44B 0.9800
C44 H44C 0.9800
C45 C46 1.533(8)
C45 C47 1.560(8)
C45 H45 1.0000
C47 C49 1.524(8)
C47 C48 1.531(8)
C47 H47 1.0000
C48 H48A 0.9800
C48 H48B 0.9800
C48 H48C 0.9800
C49 C50 1.513(10)
C49 H49A 0.9900
C49 H49B 0.9900
C50 H50A 0.9800
C50 H50B 0.9800
C50 H50C 0.9800

loop_
_geom_torsion_atom_site_label_1
_geom_torsion_atom_site_label_2
_geom_torsion_atom_site_label_3
_geom_torsion_atom_site_label_4
_geom_torsion
O5 C11 C12 C13 -178.6(6)
C16 C11 C12 C13 0.1(8)
C24 O6 C13 C12 -1.1(10)
C24 O6 C13 C14 179.0(6)
C11 C12 C13 O6 179.1(6)
C11 C12 C13 C14 -1.0(9)
O6 C13 C14 C15 -179.3(6)
C12 C13 C14 C15 0.8(10)
C13 C14 C15 C16 0.2(9)
C14 C15 C16 C17 178.5(6)
C14 C15 C16 C11 -1.1(8)
O5 C11 C16 C15 179.6(5)
C12 C11 C16 C15 1.0(8)
O5 C11 C16 C17 0.0(8)
C12 C11 C16 C17 -178.7(5)
C25 N1 C17 C16 -176.4(5)
C25 N1 C17 C18 5.5(8)
C15 C16 C17 N1 179.2(5)
C11 C16 C17 N1 -1.2(8)
C15 C16 C17 C18 -2.7(7)
C11 C16 C17 C18 176.9(5)
N1 C17 C18 C23 -100.6(6)
C16 C17 C18 C23 81.3(7)
N1 C17 C18 C19 84.0(7)
C16 C17 C18 C19 -94.2(6)
C23 C18 C19 C20 -0.6(10)
C17 C18 C19 C20 174.9(6)
C18 C19 C20 C21 0.1(11)
C19 C20 C21 C22 0.4(12)
C20 C21 C22 C23 -0.5(10)
C19 C18 C23 C22 0.6(9)
C17 C18 C23 C22 -174.8(5)
C21 C22 C23 C18 0.0(9)
C17 N1 C25 C26 -124.6(6)
C17 N1 C25 C27 111.9(6)
Sn4 O7 C26 O8 1.3(8)
Sn4 O7 C26 C25 -176.7(4)
N1 C25 C26 O8 160.6(5)
C27 C25 C26 O8 -77.1(7)
N1 C25 C26 O7 -21.2(7)
C27 C25 C26 O7 101.1(6)
N1 C25 C27 C29 -164.8(4)
C26 C25 C27 C29 72.3(6)
N1 C25 C27 C28 69.1(6)
C26 C25 C27 C28 -53.8(6)
C28 C27 C29 C30 -168.8(5)
C25 C27 C29 C30 64.9(7)
O9 C31 C32 C33 -177.9(6)
C36 C31 C32 C33 1.5(8)
C44 O10 C33 C32 -4.1(9)
C44 O10 C33 C34 175.9(6)
C31 C32 C33 O10 178.5(6)
C31 C32 C33 C34 -1.5(9)
O10 C33 C34 C35 -178.8(6)
C32 C33 C34 C35 1.3(9)
C33 C34 C35 C36 -1.1(9)
C34 C35 C36 C37 -179.2(5)
C34 C35 C36 C31 1.1(8)
O9 C31 C36 C35 178.1(5)
C32 C31 C36 C35 -1.3(8)
O9 C31 C36 C37 -1.6(8)
C32 C31 C36 C37 179.0(5)
C45 N2 C37 C36 -173.3(5)
C45 N2 C37 C38 8.5(8)
C35 C36 C37 N2 178.9(5)
C31 C36 C37 N2 -1.4(7)
C35 C36 C37 C38 -2.8(7)
C31 C36 C37 C38 176.9(5)
N2 C37 C38 C39 -105.9(6)
C36 C37 C38 C39 75.9(7)
N2 C37 C38 C43 77.6(7)
C36 C37 C38 C43 -100.6(6)
C43 C38 C39 C40 -1.0(9)
C37 C38 C39 C40 -177.4(5)
C38 C39 C40 C41 1.3(10)
C39 C40 C41 C42 -1.0(11)
C40 C41 C42 C43 0.5(12)
C41 C42 C43 C38 -0.2(12)
C39 C38 C43 C42 0.4(10)
C37 C38 C43 C42 177.0(6)
C37 N2 C45 C46 -123.6(5)
C37 N2 C45 C47 113.0(6)
Sn1 O11 C46 O12 0.5(8)
Sn1 O11 C46 C45 -178.3(4)
N2 C45 C46 O12 161.0(5)
C47 C45 C46 O12 -77.0(7)
N2 C45 C46 O11 -20.2(7)
C47 C45 C46 O11 101.8(6)
N2 C45 C47 C49 -166.2(5)
C46 C45 C47 C49 70.8(6)
N2 C45 C47 C48 66.9(6)
C46 C45 C47 C48 -56.1(6)
C48 C47 C49 C50 -166.8(6)
C45 C47 C49 C50 66.3(7)
